data_9009828
loop_
_publ_author_name
'Hawthorne, F. C.'

_publ_section_title
;
 Sigloite: The oxidation mechanism in [M2(PO4)2(OH)2(H21O)2] structures
;
_journal_name_full 'Mineralogy and Petrology'
_journal_page_first 201
_journal_page_last 211
_journal_paper_doi 10.1007/BF01164702
_journal_volume 38
_journal_year 1988
_chemical_compound_source 'Siglo XX Mine, Llallagau, Bolivia'
_chemical_formula_sum 'Al Fe0.5 H13.5 O9 P'
_chemical_name_mineral Sigloite
_space_group_IT_number 2
_symmetry_space_group_name_Hall '-P 1'
_symmetry_space_group_name_H-M 'P -1'
_cell_angle_alpha 105.00
_cell_angle_beta 111.31
_cell_angle_gamma 70.87
_cell_formula_units_Z 2
_cell_length_a 5.190
_cell_length_b 10.419
_cell_length_c 7.033
_cell_volume 330.494
_database_code_amcsd 0014617
_exptl_crystal_density_diffrn 2.447
_cod_original_formula_sum 'Fe.5 Al P O9 H13.5'
_cod_database_code 9009828

loop_
_space_group_symop_operation_xyz
x,y,z
-x,-y,-z

loop_
_atom_site_aniso_label
_atom_site_aniso_U_11
_atom_site_aniso_U_22
_atom_site_aniso_U_33
_atom_site_aniso_U_12
_atom_site_aniso_U_13
_atom_site_aniso_U_23
Al1 0.01040 0.01740 0.00610 -0.00800 0.00270 0.00320
Al2 0.01100 0.01970 0.00570 -0.00730 0.00250 0.00370
P 0.00920 0.01560 0.00800 -0.00590 0.00280 0.00390
O1 0.01500 0.02120 0.01080 -0.01030 0.00610 0.00280
O2 0.01250 0.02400 0.00910 -0.00980 0.00370 0.00360
O3 0.02330 0.01920 0.02130 -0.00540 0.01020 0.00930
O4 0.01010 0.02380 0.00960 -0.00770 0.00300 0.00320
O-H5 0.01110 0.02490 0.00720 -0.00820 0.00320 0.00510
O6 0.01730 0.02520 0.01120 -0.00490 0.00430 0.00580

loop_
_atom_site_label
_atom_site_fract_x
_atom_site_fract_y
_atom_site_fract_z
_atom_site_occupancy
_atom_site_U_iso_or_equiv
_atom_site_type_symbol
_atom_site_attached_hydrogens
Fe 0.01850 0.00120 -0.00660 0.50000 0.01950 Fe 0
Al1 0.00000 0.50000 0.00000 1.00000 ? Al 0
Al2 0.00000 0.50000 0.50000 1.00000 ? Al 0
P 0.33110 0.66930 0.91070 1.00000 ? P 0
O1 0.16920 0.64380 0.03570 1.00000 ? O 0
O2 0.28830 0.57960 0.69710 1.00000 ? O 0
O3 0.21910 0.82290 0.88420 1.00000 ? O 0
O4 0.34640 0.36070 0.96920 1.00000 ? O 0
O-H5 0.13740 0.50280 0.28990 1.00000 ? O 1
O6 0.25180 0.31880 0.55460 1.00000 ? O 0
Wat7A 0.29170 0.98430 0.29120 0.50000 0.02700 O 2
Wat7B 0.36220 0.01050 0.23880 0.50000 0.02700 O 2
O-H8A 0.23060 0.09590 0.93590 0.50000 0.02600 O 1
Wat8B 0.12770 0.10050 0.83810 0.50000 0.02600 O 2
Wat9A 0.21850 0.81200 0.48370 0.50000 0.02500 O 2
Wat9B 0.30710 0.86380 0.55380 0.50000 0.02500 O 2
H6A 0.41000 0.27600 0.53000 1.00000 0.01000 H 0
H6B 0.29400 0.32100 0.65900 1.00000 0.01000 H 0

loop_
_cod_changelog_entry_id
_cod_changelog_entry_author
_cod_changelog_entry_date
_cod_changelog_entry_text
1
;cod-tools version 3.8.0
Id: cif_guess_AMCSD_atom_types 9581 2023-05-17 12:35:41Z saulius
;
2023-05-18T11:40:36+03:00
;Derived atom types and hydrogen counts
from atom names that follow the AMCSD naming convention
(Wat == water, O-H == hydroxyl).
;
2
;cod-tools version 3.10.1
Id: cif_fix_AMCSD_aniso_labels 10200 2024-08-01 14:09:44Z saulius
;
2024-08-02T12:21:24+03:00
;Changed the following '_atom_site_aniso_label' values:
'OH5' -> 'O-H5'
;

loop_
_cod_related_entry_id
_cod_related_entry_database
_cod_related_entry_code
1 AMCSD 0014617
